data_7709515
loop_
_publ_author_name
'Saab, Marina'
'Nelson, David J.'
'Leech, Matthew C.'
'Lam, Kevin'
'Nolan, Steven P.'
'Nahra, Fady'
'Van Hecke, Kristof'

_publ_section_title
;
 Reactions of N-heterocyclic carbene-based chalcogenoureas with halogens:
 a diverse range of outcomes
;
_journal_name_full 'Dalton Transactions'
_journal_paper_doi 10.1039/D2DT00010E
_journal_year 2022
_chemical_formula_moiety 'C29 H40 I4 N2 Se'
_chemical_formula_sum 'C29 H40 I4 N2 Se'
_chemical_formula_weight 1003.19
_space_group_crystal_system monoclinic
_space_group_IT_number 11
_space_group_name_Hall '-P 2yb'
_space_group_name_H-M_alt 'P 1 21/m 1'
_atom_sites_solution_hydrogens geom
_atom_sites_solution_primary dual
_audit_creation_date 2021-09-07
_audit_creation_method
;
Olex2 1.2
(compiled 2018.05.29 svn.r3508 for OlexSys, GUI svn.r5506)
;
_audit_update_record
;
2021-11-12 deposited with the CCDC.	2022-02-07 downloaded from the CCDC.
;
_cell_angle_alpha 90
_cell_angle_beta 110.816(2)
_cell_angle_gamma 90
_cell_formula_units_Z 2
_cell_length_a 10.2704(2)
_cell_length_b 16.8187(3)
_cell_length_c 10.5634(2)
_cell_measurement_reflns_used 5365
_cell_measurement_temperature 100.0(1)
_cell_measurement_theta_max 73.5200
_cell_measurement_theta_min 4.4620
_cell_volume 1705.56(6)
_computing_cell_refinement 'CrysAlisPro 1.171.40.67a (Rigaku OD, 2019)'
_computing_data_collection 'CrysAlisPro 1.171.40.67a (Rigaku OD, 2019)'
_computing_data_reduction 'CrysAlisPro 1.171.40.67a (Rigaku OD, 2019)'
_computing_molecular_graphics 'Olex2 (Dolomanov et al., 2009)'
_computing_publication_material 'Olex2 (Dolomanov et al., 2009)'
_computing_structure_refinement 'ShelXL (Sheldrick, 2015)'
_computing_structure_solution 'ShelXT (Sheldrick, 2015)'
_diffrn_ambient_environment N~2~
_diffrn_ambient_temperature 100.0(1)
_diffrn_detector 'CCD plate'
_diffrn_detector_area_resol_mean 10.4839
_diffrn_detector_type Atlas
_diffrn_measured_fraction_theta_full 1.000
_diffrn_measured_fraction_theta_max 0.984
_diffrn_measurement_details
;
List of Runs (angles in degrees, time in seconds):

  # Type    Start    End  Width  t~exp~   \w     \q     \k     \f   Frames
#--------------------------------------------------------------------------
  1  \w   -116.00 -17.00   1.00    1.00    --  -41.68 -38.00-120.00   99
  2  \w    -83.00  38.00   1.00    1.00    --  -41.68  19.00  60.00  121
  3  \w     27.00  98.00   1.00    1.00    --   41.68-125.00  60.00   71
  4  \w     23.00 107.00   1.00    6.50    --  106.01 -94.00 -60.00   84
  5  \w     97.00 178.00   1.00    6.50    --  106.01 125.00 -90.00   81
  6  \w    103.00 178.00   1.00    6.50    --  106.01  77.00  60.00   75
  7  \w     23.00 107.00   1.00    6.50    --  106.01 -94.00   0.00   84
  8  \w    103.00 178.00   1.00    6.50    --  106.01  77.00-150.00   75
  9  \w     33.00 112.00   1.00    6.50    --  106.01-125.00  90.00   79
 10  \w     33.00 132.00   1.00    6.50    --  106.01 -45.00 120.00   99
 11  \w    -66.00  33.00   1.00    1.00    --  -41.68  38.00-150.00   99
 12  \w   -115.00 -14.00   1.00    1.00    --  -41.68 -57.00  30.00  101
 13  \w   -115.00 -14.00   1.00    1.00    --  -41.68 -57.00 150.00  101
 14  \w     78.00 178.00   1.00    6.50    --  106.01  30.00-120.00  100
 15  \w     53.00 178.00   1.00    6.50    --  106.01  15.00   0.00  125
 16  \w     80.00 101.00   1.00    6.50    --  106.01  45.00  60.00   21
;
_diffrn_measurement_device 'four-circle diffractometer'
_diffrn_measurement_device_type 'SuperNova, Dual, Cu at home/near, Atlas'
_diffrn_measurement_method '\w scans'
_diffrn_orient_matrix_type 'CrysAlisPro convention (1999,Acta A55,543-557)'
_diffrn_orient_matrix_UB_11 -0.0175499000
_diffrn_orient_matrix_UB_12 0.0894288000
_diffrn_orient_matrix_UB_13 0.0211181000
_diffrn_orient_matrix_UB_21 -0.1594875000
_diffrn_orient_matrix_UB_22 -0.0103719000
_diffrn_orient_matrix_UB_23 -0.0539628000
_diffrn_orient_matrix_UB_31 0.0046423000
_diffrn_orient_matrix_UB_32 -0.0168421000
_diffrn_orient_matrix_UB_33 0.1448570000
_diffrn_radiation_monochromator mirror
_diffrn_radiation_probe x-ray
_diffrn_radiation_type CuK\a
_diffrn_radiation_wavelength 1.54184
_diffrn_reflns_av_R_equivalents 0.0606
_diffrn_reflns_av_unetI/netI 0.0456
_diffrn_reflns_Laue_measured_fraction_full 1.000
_diffrn_reflns_Laue_measured_fraction_max 0.984
_diffrn_reflns_limit_h_max 12
_diffrn_reflns_limit_h_min -12
_diffrn_reflns_limit_k_max 20
_diffrn_reflns_limit_k_min -20
_diffrn_reflns_limit_l_max 12
_diffrn_reflns_limit_l_min -10
_diffrn_reflns_number 14762
_diffrn_reflns_point_group_measured_fraction_full 1.000
_diffrn_reflns_point_group_measured_fraction_max 0.984
_diffrn_reflns_theta_full 67.684
_diffrn_reflns_theta_max 73.752
_diffrn_reflns_theta_min 4.478
_diffrn_source 'micro-focus sealed X-ray tube'
_diffrn_source_type 'SuperNova (Cu) X-ray Source'
_exptl_absorpt_coefficient_mu 30.052
_exptl_absorpt_correction_T_max 0.856
_exptl_absorpt_correction_T_min 0.633
_exptl_absorpt_correction_type gaussian
_exptl_absorpt_process_details
;
CrysAlisPro 1.171.40.67a (Rigaku Oxford Diffraction, 2019)
Numerical absorption correction based on gaussian integration over
			a multifaceted crystal model
Empirical absorption correction using spherical harmonics,
 implemented in SCALE3 ABSPACK scaling algorithm.
;
_exptl_crystal_colour 'light orange'
_exptl_crystal_colour_modifier light
_exptl_crystal_colour_primary orange
_exptl_crystal_density_diffrn 1.953
_exptl_crystal_description irregular
_exptl_crystal_F_000 948
_exptl_crystal_size_max 0.09
_exptl_crystal_size_mid 0.068
_exptl_crystal_size_min 0.039
_refine_diff_density_max 6.202
_refine_diff_density_min -2.223
_refine_diff_density_rms 0.217
_refine_ls_extinction_method none
_refine_ls_goodness_of_fit_ref 1.084
_refine_ls_hydrogen_treatment constr
_refine_ls_matrix_type full
_refine_ls_number_parameters 177
_refine_ls_number_reflns 3515
_refine_ls_number_restraints 0
_refine_ls_restrained_S_all 1.084
_refine_ls_R_factor_all 0.0542
_refine_ls_R_factor_gt 0.0451
_refine_ls_shift/su_max 0.000
_refine_ls_shift/su_mean 0.000
_refine_ls_structure_factor_coef Fsqd
_refine_ls_weighting_details 'w=1/[\s^2^(Fo^2^)+(0.0695P)^2^+4.7069P] where P=(Fo^2^+2Fc^2^)/3'
_refine_ls_weighting_scheme calc
_refine_ls_wR_factor_gt 0.1197
_refine_ls_wR_factor_ref 0.1263
_reflns_Friedel_coverage 0.000
_reflns_number_gt 3028
_reflns_number_total 3515
_reflns_threshold_expression 'I > 2\s(I)'
_cod_data_source_file d2dt00010e2.cif
_cod_data_source_block ms281--1
_cod_database_code 7709515
_shelx_shelxl_version_number 2018/3
_chemical_oxdiff_formula 'C27 H36 I2 N2 Se'
_shelx_space_group_comment
;
The symmetry employed for this shelxl refinement is uniquely defined
by the following loop, which should always be used as a source of
symmetry information in preference to the above space-group names.
They are only intended as comments.
;
_shelx_estimated_absorpt_t_max 0.387
_shelx_estimated_absorpt_t_min 0.173
_reflns_odcompleteness_completeness 100.00
_reflns_odcompleteness_iscentric 1
_reflns_odcompleteness_theta 66.97
_olex2_refinement_description
;
1. Fixed Uiso
 At 1.2 times of:
  All C(H) groups
 At 1.5 times of:
  All C(H,H,H) groups
2.a Ternary CH refined with riding coordinates:
 C10(H10), C13(H13)
2.b Aromatic/amide H refined with riding coordinates:
 C6(H6), C7(H7), C8(H8)
2.c Idealised Me refined as rotating group:
 C3(H3A,H3B,H3C), C11(H11A,H11B,H11C), C12(H12A,H12B,H12C), C14(H14A,H14B,
 H14C), C15(H15A,H15B,H15C)
;
_olex2_date_sample_data_collection 2021-09-06
_olex2_exptl_crystal_mounting_method 'mounted on a LithoLoop'
_olex2_submission_special_instructions 'No special instructions were received'
_oxdiff_exptl_absorpt_empirical_details
;
Empirical correction (ABSPACK) includes:
- Absorption correction using spherical harmonics
- Frame scaling
;
_oxdiff_exptl_absorpt_empirical_full_max 1.583
_oxdiff_exptl_absorpt_empirical_full_min 0.762

loop_
_space_group_symop_operation_xyz
'x, y, z'
'-x, y+1/2, -z'
'-x, -y, -z'
'x, -y-1/2, z'

loop_
_atom_site_label
_atom_site_type_symbol
_atom_site_fract_x
_atom_site_fract_y
_atom_site_fract_z
_atom_site_U_iso_or_equiv
_atom_site_adp_type
_atom_site_occupancy
_atom_site_site_symmetry_order
_atom_site_calc_flag
_atom_site_refinement_flags_posn
_atom_site_refinement_flags_adp
_atom_site_refinement_flags_occupancy
_atom_site_disorder_assembly
_atom_site_disorder_group
I1 I 0.33228(5) 0.250000 0.32955(5) 0.01759(15) Uani 1 2 d S T P . .
I2 I 0.03510(7) 0.250000 0.09942(7) 0.0411(2) Uani 1 2 d S T P . .
I3 I 0.19122(6) 0.250000 -0.09444(6) 0.02741(17) Uani 1 2 d S T P . .
I4 I 0.37788(8) 0.250000 -0.23509(7) 0.0374(2) Uani 1 2 d S T P . .
Se1 Se 0.55771(9) 0.250000 0.54755(9) 0.0171(2) Uani 1 2 d S T P . .
N1 N 0.7860(5) 0.3147(3) 0.4825(5) 0.0164(10) Uani 1 1 d . . . . .
C1 C 0.7121(9) 0.250000 0.4928(9) 0.0159(16) Uani 1 2 d S T P . .
C2 C 0.9107(7) 0.2907(3) 0.4706(7) 0.0212(13) Uani 1 1 d . . . . .
C3 C 1.0226(7) 0.3472(4) 0.4706(8) 0.0275(15) Uani 1 1 d . . . . .
H3A H 1.083501 0.357949 0.564110 0.041 Uiso 1 1 calc GR . . . .
H3B H 0.980461 0.397022 0.426958 0.041 Uiso 1 1 calc GR . . . .
H3C H 1.077369 0.323725 0.420741 0.041 Uiso 1 1 calc GR . . . .
C4 C 0.7391(6) 0.3962(3) 0.4785(7) 0.0158(11) Uani 1 1 d . . . . .
C5 C 0.6560(7) 0.4278(4) 0.3524(7) 0.0191(12) Uani 1 1 d . . . . .
C6 C 0.6169(7) 0.5065(4) 0.3481(7) 0.0220(13) Uani 1 1 d . . . . .
H6 H 0.562686 0.530014 0.264116 0.026 Uiso 1 1 calc R . . . .
C7 C 0.6563(7) 0.5519(4) 0.4662(7) 0.0231(13) Uani 1 1 d . . . . .
H7 H 0.627606 0.605801 0.461868 0.028 Uiso 1 1 calc R . . . .
C8 C 0.7358(7) 0.5196(4) 0.5884(7) 0.0210(12) Uani 1 1 d . . . . .
H8 H 0.760816 0.551406 0.667856 0.025 Uiso 1 1 calc R . . . .
C9 C 0.7811(6) 0.4399(4) 0.5980(7) 0.0185(12) Uani 1 1 d . . . . .
C10 C 0.8671(7) 0.4066(4) 0.7352(7) 0.0256(14) Uani 1 1 d . . . . .
H10 H 0.893662 0.350759 0.722453 0.031 Uiso 1 1 calc R . . . .
C11 C 1.0008(8) 0.4547(5) 0.8008(8) 0.0367(18) Uani 1 1 d . . . . .
H11A H 1.057370 0.452478 0.743203 0.055 Uiso 1 1 calc GR . . . .
H11B H 1.053659 0.432252 0.889918 0.055 Uiso 1 1 calc GR . . . .
H11C H 0.976870 0.510094 0.811224 0.055 Uiso 1 1 calc GR . . . .
C12 C 0.7827(8) 0.4049(6) 0.8276(7) 0.0361(17) Uani 1 1 d . . . . .
H12A H 0.759705 0.459382 0.845016 0.054 Uiso 1 1 calc GR . . . .
H12B H 0.837298 0.379334 0.913482 0.054 Uiso 1 1 calc GR . . . .
H12C H 0.696558 0.374837 0.783980 0.054 Uiso 1 1 calc GR . . . .
C13 C 0.6086(7) 0.3784(4) 0.2219(7) 0.0228(13) Uani 1 1 d . . . . .
H13 H 0.600371 0.321771 0.247152 0.027 Uiso 1 1 calc R . . . .
C14 C 0.7168(9) 0.3817(6) 0.1529(8) 0.043(2) Uani 1 1 d . . . . .
H14A H 0.742216 0.437153 0.145250 0.064 Uiso 1 1 calc GR . . . .
H14B H 0.677498 0.358155 0.062292 0.064 Uiso 1 1 calc GR . . . .
H14C H 0.799923 0.351819 0.206920 0.064 Uiso 1 1 calc GR . . . .
C15 C 0.4672(8) 0.4043(5) 0.1228(8) 0.0319(16) Uani 1 1 d . . . . .
H15A H 0.397424 0.399544 0.166045 0.048 Uiso 1 1 calc GR . . . .
H15B H 0.440614 0.370350 0.042222 0.048 Uiso 1 1 calc GR . . . .
H15C H 0.472382 0.459730 0.096403 0.048 Uiso 1 1 calc GR . . . .

loop_
_atom_site_aniso_label
_atom_site_aniso_U_11
_atom_site_aniso_U_22
_atom_site_aniso_U_33
_atom_site_aniso_U_23
_atom_site_aniso_U_13
_atom_site_aniso_U_12
I1 0.0204(3) 0.0134(2) 0.0228(3) 0.000 0.0123(2) 0.000
I2 0.0306(3) 0.0612(5) 0.0297(4) 0.000 0.0083(3) 0.000
I3 0.0260(3) 0.0276(3) 0.0258(3) 0.000 0.0057(2) 0.000
I4 0.0463(4) 0.0425(4) 0.0293(4) 0.000 0.0207(3) 0.000
Se1 0.0185(4) 0.0134(4) 0.0236(5) 0.000 0.0127(3) 0.000
N1 0.018(2) 0.010(2) 0.025(3) 0.0023(19) 0.012(2) 0.0010(18)
C1 0.019(4) 0.005(3) 0.026(4) 0.000 0.011(3) 0.000
C2 0.023(3) 0.010(3) 0.039(4) -0.003(2) 0.021(3) -0.001(2)
C3 0.025(3) 0.016(3) 0.051(4) 0.003(3) 0.025(3) -0.001(2)
C4 0.018(3) 0.007(2) 0.028(3) 0.001(2) 0.015(2) 0.002(2)
C5 0.023(3) 0.015(3) 0.025(3) -0.002(2) 0.015(2) -0.004(2)
C6 0.026(3) 0.015(3) 0.022(3) 0.005(2) 0.005(2) 0.005(2)
C7 0.029(3) 0.011(3) 0.031(4) -0.001(2) 0.012(3) 0.005(2)
C8 0.028(3) 0.013(3) 0.025(3) -0.004(2) 0.014(3) 0.001(2)
C9 0.018(3) 0.012(3) 0.028(3) 0.000(2) 0.011(2) 0.000(2)
C10 0.031(3) 0.017(3) 0.027(3) -0.001(3) 0.008(3) -0.004(3)
C11 0.027(3) 0.033(4) 0.038(4) -0.004(3) -0.004(3) -0.005(3)
C12 0.041(4) 0.044(5) 0.022(4) 0.009(3) 0.010(3) -0.001(3)
C13 0.030(3) 0.019(3) 0.022(3) 0.001(2) 0.013(3) -0.002(2)
C14 0.043(4) 0.065(6) 0.030(4) -0.016(4) 0.024(4) -0.009(4)
C15 0.035(4) 0.032(4) 0.025(3) 0.001(3) 0.005(3) -0.011(3)

loop_
_atom_type_symbol
_atom_type_description
_atom_type_scat_dispersion_real
_atom_type_scat_dispersion_imag
_atom_type_scat_source
C C 0.0181 0.0091 'International Tables Vol C Tables 4.2.6.8 and 6.1.1.4'
H H 0.0000 0.0000 'International Tables Vol C Tables 4.2.6.8 and 6.1.1.4'
I I -0.3257 6.8362 'International Tables Vol C Tables 4.2.6.8 and 6.1.1.4'
N N 0.0311 0.0180 'International Tables Vol C Tables 4.2.6.8 and 6.1.1.4'
Se Se -0.7943 1.1372 'International Tables Vol C Tables 4.2.6.8 and 6.1.1.4'

loop_
_exptl_crystal_face_index_h
_exptl_crystal_face_index_k
_exptl_crystal_face_index_l
_exptl_crystal_face_perp_dist
-7 0 3 0.0338
1 2 -7 0.0402
6 0 -5 0.0361
1 -2 6 0.0132
-2 4 6 0.0132
1 10 -2 0.0301
1 -5 -6 0.0210
-1 -11 1 0.0290

loop_
_geom_angle_atom_site_label_1
_geom_angle_atom_site_label_2
_geom_angle_atom_site_label_3
_geom_angle
_geom_angle_site_symmetry_1
_geom_angle_site_symmetry_3
_geom_angle_publ_flag
Se1 I1 I2 170.90(3) . . ?
I3 I2 I1 85.47(2) . . ?
I4 I3 I2 170.20(3) . . ?
C1 Se1 I1 108.0(3) . . ?
C1 N1 C2 109.5(5) . . ?
C1 N1 C4 125.0(5) . . ?
C2 N1 C4 125.4(5) . . ?
N1 C1 Se1 125.9(4) . . ?
N1 C1 Se1 125.9(4) 4_565 . ?
N1 C1 N1 107.1(7) 4_565 . ?
N1 C2 C3 123.4(5) . . ?
C2 C2 N1 106.9(3) 4_565 . ?
C2 C2 C3 129.6(3) 4_565 . ?
C5 C4 N1 117.9(6) . . ?
C9 C4 N1 118.7(6) . . ?
C9 C4 C5 123.3(5) . . ?
C4 C5 C13 122.6(6) . . ?
C6 C5 C4 117.7(6) . . ?
C6 C5 C13 119.7(6) . . ?
C5 C6 C7 120.5(6) . . ?
C8 C7 C6 120.9(6) . . ?
C7 C8 C9 120.9(6) . . ?
C4 C9 C8 116.7(6) . . ?
C4 C9 C10 124.2(5) . . ?
C8 C9 C10 119.1(6) . . ?
C9 C10 C11 111.3(6) . . ?
C9 C10 C12 110.5(6) . . ?
C12 C10 C11 110.1(6) . . ?
C14 C13 C5 110.8(6) . . ?
C15 C13 C5 112.5(6) . . ?
C15 C13 C14 109.8(6) . . ?

loop_
_geom_bond_atom_site_label_1
_geom_bond_atom_site_label_2
_geom_bond_distance
_geom_bond_site_symmetry_2
_geom_bond_publ_flag
I1 I2 3.1546(9) . ?
I1 Se1 2.6218(11) . ?
I2 I3 3.0163(10) . ?
I3 I4 2.8119(10) . ?
Se1 C1 1.872(8) . ?
N1 C1 1.353(7) . ?
N1 C2 1.390(8) . ?
N1 C4 1.449(7) . ?
C2 C2 1.370(12) 4_565 ?
C2 C3 1.491(8) . ?
C4 C5 1.406(9) . ?
C4 C9 1.390(9) . ?
C5 C6 1.380(9) . ?
C5 C13 1.533(9) . ?
C6 C7 1.393(10) . ?
C7 C8 1.371(10) . ?
C8 C9 1.411(8) . ?
C9 C10 1.511(9) . ?
C10 C11 1.530(9) . ?
C10 C12 1.519(10) . ?
C13 C14 1.531(10) . ?
C13 C15 1.521(10) . ?

loop_
_exptl_oxdiff_crystal_face_indexfrac_h
_exptl_oxdiff_crystal_face_indexfrac_k
_exptl_oxdiff_crystal_face_indexfrac_l
_exptl_oxdiff_crystal_face_x
_exptl_oxdiff_crystal_face_y
_exptl_oxdiff_crystal_face_z
-6.6444 0.4210 2.8826 0.2151 0.8998 0.3796
0.8794 2.2334 -6.5393 0.0462 0.1895 -0.9808
6.2507 0.2718 -4.5084 -0.1806 -0.7564 -0.6286
1.2000 -2.3916 5.7083 -0.1144 -0.4746 0.8727
-1.6839 3.6336 6.4384 0.4905 -0.1166 0.8636
1.3791 10.2394 -2.2935 0.8431 -0.2024 -0.4983
1.4481 -5.1727 -5.9984 -0.6147 0.1464 -0.7751
-0.9640 -10.7782 0.7867 -0.9304 0.2231 0.2910
